data_4514943
loop_
_publ_author_name
'Ravi Kumar, G.'
'Ramesh, Boora'
'Yarlagadda, Suresh'
'Sridhar, Balasubramanian'
'Reddy, B. V. Subba'

_publ_section_title
;
 Organocatalytic Enantioselective Mannich Reaction: Direct Access to
 Chiral \b-Amino Esters.
;
_journal_issue 1
_journal_name_full 'ACS omega'
_journal_page_first 2168
_journal_page_last 2177
_journal_paper_doi 10.1021/acsomega.8b02132
_journal_volume 4
_journal_year 2019
_chemical_formula_moiety 'C24 H25 N3 O8'
_chemical_formula_sum 'C24 H25 N3 O8'
_chemical_formula_weight 483.47
_space_group_crystal_system orthorhombic
_space_group_IT_number 61
_space_group_name_Hall '-P 2ac 2ab'
_space_group_name_H-M_alt 'P b c a'
_symmetry_space_group_name_Hall '-P 2ac 2ab'
_symmetry_space_group_name_H-M 'P b c a'
_atom_sites_solution_hydrogens mixed
_audit_creation_method SHELXL-2014/7
_cell_angle_alpha 90
_cell_angle_beta 90
_cell_angle_gamma 90
_cell_formula_units_Z 8
_cell_length_a 13.1762(2)
_cell_length_b 17.9250(2)
_cell_length_c 20.5378(3)
_cell_measurement_reflns_used 9933
_cell_measurement_temperature 294(2)
_cell_measurement_theta_max 30.25
_cell_measurement_theta_min 2.52
_cell_volume 4850.69(12)
_computing_cell_refinement '<i>SAINT</i> (Bruker, 2016)'
_computing_data_collection '<i>APEX3</i> (Bruker, 2016)'
_computing_data_reduction 'Bruker SAINT'
_computing_molecular_graphics 'Bruker SHELXTL'
_computing_publication_material 'Bruker SHELXTL'
_computing_structure_refinement '<i>SHELXL2014</i> (Sheldrick, 2015)'
_computing_structure_solution '<i>SHELXT</i> (Sheldrick, 2015)'
_diffrn_ambient_temperature 294(2)
_diffrn_measured_fraction_theta_full 0.999
_diffrn_measured_fraction_theta_max 0.998
_diffrn_measurement_device_type 'Bruker D8 QUEST PHOTON-100'
_diffrn_measurement_method '\w and \f'
_diffrn_radiation_type MoK\a
_diffrn_radiation_wavelength 0.71073
_diffrn_reflns_av_R_equivalents 0.0373
_diffrn_reflns_av_unetI/netI 0.0350
_diffrn_reflns_Laue_measured_fraction_full 0.999
_diffrn_reflns_Laue_measured_fraction_max 0.998
_diffrn_reflns_limit_h_max 18
_diffrn_reflns_limit_h_min -17
_diffrn_reflns_limit_k_max 16
_diffrn_reflns_limit_k_min -25
_diffrn_reflns_limit_l_max 28
_diffrn_reflns_limit_l_min -29
_diffrn_reflns_number 39149
_diffrn_reflns_point_group_measured_fraction_full 0.999
_diffrn_reflns_point_group_measured_fraction_max 0.998
_diffrn_reflns_theta_full 25.242
_diffrn_reflns_theta_max 30.581
_diffrn_reflns_theta_min 2.159
_exptl_absorpt_coefficient_mu 0.101
_exptl_absorpt_correction_T_max 0.7461
_exptl_absorpt_correction_T_min 0.7173
_exptl_absorpt_correction_type multi-scan
_exptl_absorpt_process_details 'SADABS, Bruker, 2016'
_exptl_crystal_colour colorless
_exptl_crystal_density_diffrn 1.324
_exptl_crystal_description block
_exptl_crystal_F_000 2032
_exptl_crystal_size_max 0.320
_exptl_crystal_size_mid 0.280
_exptl_crystal_size_min 0.130
_refine_diff_density_max 0.212
_refine_diff_density_min -0.250
_refine_diff_density_rms 0.046
_refine_ls_extinction_method none
_refine_ls_goodness_of_fit_ref 1.013
_refine_ls_hydrogen_treatment mixed
_refine_ls_matrix_type full
_refine_ls_number_parameters 325
_refine_ls_number_reflns 7426
_refine_ls_number_restraints 0
_refine_ls_restrained_S_all 1.013
_refine_ls_R_factor_all 0.0995
_refine_ls_R_factor_gt 0.0576
_refine_ls_shift/su_max 0.000
_refine_ls_shift/su_mean 0.000
_refine_ls_structure_factor_coef Fsqd
_refine_ls_weighting_details 'w=1/[\s^2^(Fo^2^)+(0.0626P)^2^+1.3440P] where P=(Fo^2^+2Fc^2^)/3'
_refine_ls_weighting_scheme calc
_refine_ls_wR_factor_gt 0.1272
_refine_ls_wR_factor_ref 0.1465
_reflns_Friedel_coverage 0.000
_reflns_number_gt 4709
_reflns_number_total 7426
_reflns_threshold_expression 'I > 2\s(I)'
_cod_data_source_file ao8b02132_si_002.cif
_cod_data_source_block KA275_0m
_cod_database_code 4514943
_shelx_shelxl_version_number 2014/7
_shelx_space_group_comment
;
The symmetry employed for this shelxl refinement is uniquely defined
by the following loop, which should always be used as a source of
symmetry information in preference to the above space-group names.
They are only intended as comments.
;
_shelx_estimated_absorpt_t_min 0.968
_shelx_estimated_absorpt_t_max 0.987

loop_
_space_group_symop_operation_xyz
'x, y, z'
'-x+1/2, -y, z+1/2'
'-x, y+1/2, -z+1/2'
'x+1/2, -y+1/2, -z'
'-x, -y, -z'
'x-1/2, y, -z-1/2'
'x, -y-1/2, z-1/2'
'-x-1/2, y-1/2, z'

loop_
_atom_site_label
_atom_site_type_symbol
_atom_site_fract_x
_atom_site_fract_y
_atom_site_fract_z
_atom_site_U_iso_or_equiv
_atom_site_adp_type
_atom_site_occupancy
_atom_site_site_symmetry_order
_atom_site_calc_flag
_atom_site_refinement_flags_posn
_atom_site_refinement_flags_adp
C1 C 0.66533(10) 0.33895(7) 0.47464(7) 0.0325(3) Uani 1 1 d . .
C2 C 0.57488(10) 0.24272(7) 0.52885(7) 0.0309(3) Uani 1 1 d . .
C3 C 0.50770(12) 0.20097(9) 0.56592(8) 0.0420(4) Uani 1 1 d . .
H3 H 0.4585 0.2238 0.5915 0.050 Uiso 1 1 calc R U
C4 C 0.51649(14) 0.12430(9) 0.56347(9) 0.0511(4) Uani 1 1 d . .
H4 H 0.4722 0.0956 0.5883 0.061 Uiso 1 1 calc R U
C5 C 0.58835(14) 0.08826(8) 0.52564(9) 0.0502(4) Uani 1 1 d . .
H5 H 0.5919 0.0364 0.5256 0.060 Uiso 1 1 calc R U
C6 C 0.65410(12) 0.12893(8) 0.48828(8) 0.0410(4) Uani 1 1 d . .
H6 H 0.7027 0.1055 0.4626 0.049 Uiso 1 1 calc R U
C7 C 0.64621(11) 0.20644(7) 0.48983(7) 0.0324(3) Uani 1 1 d . .
C8 C 0.70517(10) 0.26084(8) 0.45451(7) 0.0341(3) Uani 1 1 d . .
C9 C 0.75232(12) 0.38150(8) 0.50793(8) 0.0391(3) Uani 1 1 d . .
C10 C 0.86055(16) 0.38170(13) 0.59842(10) 0.0682(6) Uani 1 1 d . .
H10A H 0.9227 0.3729 0.5752 0.102 Uiso 1 1 calc R U
H10B H 0.8651 0.3602 0.6411 0.102 Uiso 1 1 calc R U
H10C H 0.8492 0.4344 0.6021 0.102 Uiso 1 1 calc R U
C11 C 0.62605(11) 0.38366(8) 0.41443(7) 0.0353(3) Uani 1 1 d . .
H11 H 0.6098 0.4342 0.4293 0.042 Uiso 1 1 calc R U
C12 C 0.73852(12) 0.45759(9) 0.34593(8) 0.0433(4) Uani 1 1 d . .
C13 C 0.87374(13) 0.51205(9) 0.27929(8) 0.0451(4) Uani 1 1 d . .
C14 C 0.97304(16) 0.47868(12) 0.25647(11) 0.0687(6) Uani 1 1 d . .
H14A H 0.9596 0.4353 0.2304 0.103 Uiso 1 1 calc R U
H14B H 1.0132 0.4648 0.2935 0.103 Uiso 1 1 calc R U
H14C H 1.0093 0.5148 0.2310 0.103 Uiso 1 1 calc R U
C15 C 0.89233(18) 0.57807(12) 0.32318(11) 0.0734(6) Uani 1 1 d . .
H15A H 0.9353 0.6133 0.3013 0.110 Uiso 1 1 calc R U
H15B H 0.9248 0.5616 0.3625 0.110 Uiso 1 1 calc R U
H15C H 0.8288 0.6013 0.3337 0.110 Uiso 1 1 calc R U
C16 C 0.8047(2) 0.53111(14) 0.22305(10) 0.0775(6) Uani 1 1 d . .
H16A H 0.8375 0.5669 0.1953 0.116 Uiso 1 1 calc R U
H16B H 0.7426 0.5519 0.2394 0.116 Uiso 1 1 calc R U
H16C H 0.7901 0.4867 0.1986 0.116 Uiso 1 1 calc R U
C17 C 0.52965(11) 0.35061(8) 0.38547(7) 0.0356(3) Uani 1 1 d . .
C18 C 0.43562(12) 0.37393(10) 0.40831(8) 0.0445(4) Uani 1 1 d . .
H18 H 0.4322 0.4072 0.4430 0.053 Uiso 1 1 calc R U
C19 C 0.34693(13) 0.34828(11) 0.38001(9) 0.0530(4) Uani 1 1 d . .
H19 H 0.2840 0.3634 0.3956 0.064 Uiso 1 1 calc R U
C20 C 0.35401(13) 0.29987(10) 0.32818(9) 0.0511(4) Uani 1 1 d . .
C21 C 0.44549(14) 0.27561(10) 0.30470(9) 0.0529(4) Uani 1 1 d . .
H21 H 0.4483 0.2429 0.2696 0.063 Uiso 1 1 calc R U
C22 C 0.53382(13) 0.30051(9) 0.33404(8) 0.0449(4) Uani 1 1 d . .
H22 H 0.5964 0.2836 0.3192 0.054 Uiso 1 1 calc R U
C23 C 0.54882(12) 0.37830(8) 0.56097(8) 0.0395(3) Uani 1 1 d . .
C24 C 0.47660(15) 0.36067(11) 0.61461(11) 0.0639(6) Uani 1 1 d . .
H24A H 0.4160 0.3391 0.5967 0.096 Uiso 1 1 calc R U
H24B H 0.4597 0.4056 0.6376 0.096 Uiso 1 1 calc R U
H24C H 0.5075 0.3259 0.6441 0.096 Uiso 1 1 calc R U
N1 N 0.58475(9) 0.32106(6) 0.52180(6) 0.0318(3) Uani 1 1 d . .
N2 N 0.70635(10) 0.38987(8) 0.36664(7) 0.0411(3) Uani 1 1 d . .
H2N H 0.7481(17) 0.3543(12) 0.3638(10) 0.067(6) Uiso 1 1 d . .
N3 N 0.25970(15) 0.27447(13) 0.29623(10) 0.0780(6) Uani 1 1 d . .
O1 O 0.77255(8) 0.25087(6) 0.41529(6) 0.0497(3) Uani 1 1 d . .
O2 O 0.57898(10) 0.44103(6) 0.55060(7) 0.0573(3) Uani 1 1 d . .
O3 O 0.79466(10) 0.43441(7) 0.48597(6) 0.0570(3) Uani 1 1 d . .
O4 O 0.77725(9) 0.34797(6) 0.56356(6) 0.0514(3) Uani 1 1 d . .
O5 O 0.69222(10) 0.51480(7) 0.35296(7) 0.0653(4) Uani 1 1 d . .
O6 O 0.82873(9) 0.44985(6) 0.31600(6) 0.0495(3) Uani 1 1 d . .
O7 O 0.26714(16) 0.23471(13) 0.24922(13) 0.1281(9) Uani 1 1 d . .
O8 O 0.18002(14) 0.29653(18) 0.31665(11) 0.1400(10) Uani 1 1 d . .

loop_
_atom_site_aniso_label
_atom_site_aniso_U_11
_atom_site_aniso_U_22
_atom_site_aniso_U_33
_atom_site_aniso_U_23
_atom_site_aniso_U_13
_atom_site_aniso_U_12
C1 0.0286(7) 0.0264(6) 0.0423(7) -0.0002(6) 0.0023(6) -0.0013(5)
C2 0.0284(7) 0.0280(6) 0.0364(7) -0.0002(5) -0.0050(5) -0.0007(5)
C3 0.0370(8) 0.0394(8) 0.0496(9) 0.0045(7) 0.0056(7) -0.0018(6)
C4 0.0482(10) 0.0394(9) 0.0655(11) 0.0147(8) -0.0001(8) -0.0094(7)
C5 0.0550(10) 0.0253(7) 0.0703(11) 0.0051(7) -0.0071(9) -0.0015(7)
C6 0.0410(9) 0.0299(7) 0.0521(9) -0.0043(6) -0.0063(7) 0.0047(6)
C7 0.0306(7) 0.0264(6) 0.0401(7) -0.0026(5) -0.0037(6) 0.0005(5)
C8 0.0279(7) 0.0322(7) 0.0421(8) -0.0017(6) -0.0002(6) 0.0025(6)
C9 0.0356(8) 0.0321(7) 0.0496(9) -0.0004(6) -0.0016(7) -0.0041(6)
C10 0.0605(12) 0.0805(14) 0.0634(12) 0.0091(10) -0.0234(10) -0.0269(11)
C11 0.0327(7) 0.0289(7) 0.0441(8) 0.0025(6) 0.0046(6) -0.0002(6)
C12 0.0363(8) 0.0426(9) 0.0509(9) 0.0108(7) 0.0034(7) -0.0020(7)
C13 0.0481(9) 0.0436(9) 0.0436(8) 0.0068(7) 0.0082(7) -0.0116(7)
C14 0.0570(12) 0.0744(13) 0.0746(13) 0.0069(11) 0.0260(11) -0.0081(10)
C15 0.0749(15) 0.0656(13) 0.0795(14) -0.0140(11) 0.0120(12) -0.0261(11)
C16 0.0839(16) 0.0957(17) 0.0531(11) 0.0184(11) -0.0010(11) -0.0012(13)
C17 0.0337(7) 0.0325(7) 0.0405(8) 0.0063(6) 0.0009(6) 0.0012(6)
C18 0.0376(8) 0.0540(10) 0.0421(8) 0.0017(7) 0.0015(7) 0.0056(7)
C19 0.0324(8) 0.0739(12) 0.0527(10) 0.0111(9) 0.0015(7) 0.0035(8)
C20 0.0404(9) 0.0589(10) 0.0541(10) 0.0097(8) -0.0100(8) -0.0088(8)
C21 0.0560(11) 0.0477(10) 0.0550(10) -0.0068(8) -0.0066(9) -0.0046(8)
C22 0.0397(9) 0.0415(8) 0.0533(9) -0.0041(7) 0.0030(7) 0.0025(7)
C23 0.0352(8) 0.0346(8) 0.0488(9) -0.0116(6) -0.0030(7) 0.0027(6)
C24 0.0520(11) 0.0608(11) 0.0790(13) -0.0320(10) 0.0239(10) -0.0069(9)
N1 0.0292(6) 0.0264(5) 0.0397(6) -0.0036(5) 0.0038(5) -0.0010(5)
N2 0.0358(7) 0.0358(7) 0.0516(8) 0.0061(6) 0.0087(6) -0.0021(6)
N3 0.0558(12) 0.1001(15) 0.0782(13) 0.0104(12) -0.0234(10) -0.0159(10)
O1 0.0402(6) 0.0454(6) 0.0636(7) 0.0007(5) 0.0173(5) 0.0076(5)
O2 0.0704(9) 0.0311(6) 0.0705(8) -0.0131(6) 0.0078(7) -0.0002(6)
O3 0.0562(8) 0.0475(7) 0.0672(8) 0.0097(6) -0.0102(6) -0.0243(6)
O4 0.0472(7) 0.0479(7) 0.0591(7) 0.0097(6) -0.0156(6) -0.0155(5)
O5 0.0557(8) 0.0450(7) 0.0951(10) 0.0248(7) 0.0253(7) 0.0120(6)
O6 0.0404(6) 0.0426(6) 0.0654(7) 0.0141(5) 0.0150(6) -0.0013(5)
O7 0.0955(15) 0.1330(18) 0.156(2) -0.0634(16) -0.0556(14) -0.0043(12)
O8 0.0415(9) 0.269(3) 0.1096(15) -0.0306(17) -0.0125(10) -0.0200(14)

loop_
_atom_type_symbol
_atom_type_description
_atom_type_scat_dispersion_real
_atom_type_scat_dispersion_imag
_atom_type_scat_source
C C 0.0033 0.0016 'International Tables Vol C Tables 4.2.6.8 and 6.1.1.4'
H H 0.0000 0.0000 'International Tables Vol C Tables 4.2.6.8 and 6.1.1.4'
N N 0.0061 0.0033 'International Tables Vol C Tables 4.2.6.8 and 6.1.1.4'
O O 0.0106 0.0060 'International Tables Vol C Tables 4.2.6.8 and 6.1.1.4'

loop_
_geom_angle_atom_site_label_1
_geom_angle_atom_site_label_2
_geom_angle_atom_site_label_3
_geom_angle
N1 C1 C9 110.69(12)
N1 C1 C8 102.86(10)
C9 C1 C8 108.30(11)
N1 C1 C11 113.18(11)
C9 C1 C11 110.16(11)
C8 C1 C11 111.36(12)
C3 C2 C7 119.57(13)
C3 C2 N1 130.48(13)
C7 C2 N1 109.95(12)
C4 C3 C2 117.63(15)
C4 C3 H3 121.2
C2 C3 H3 121.2
C3 C4 C5 122.85(16)
C3 C4 H4 118.6
C5 C4 H4 118.6
C6 C5 C4 119.95(14)
C6 C5 H5 120.0
C4 C5 H5 120.0
C5 C6 C7 118.12(15)
C5 C6 H6 120.9
C7 C6 H6 120.9
C6 C7 C2 121.85(14)
C6 C7 C8 128.49(14)
C2 C7 C8 109.66(12)
O1 C8 C7 128.98(13)
O1 C8 C1 123.92(13)
C7 C8 C1 107.09(12)
O3 C9 O4 124.71(15)
O3 C9 C1 125.23(15)
O4 C9 C1 109.97(12)
O4 C10 H10A 109.5
O4 C10 H10B 109.5
H10A C10 H10B 109.5
O4 C10 H10C 109.5
H10A C10 H10C 109.5
H10B C10 H10C 109.5
N2 C11 C17 112.01(12)
N2 C11 C1 109.52(12)
C17 C11 C1 112.71(11)
N2 C11 H11 107.4
C17 C11 H11 107.4
C1 C11 H11 107.4
O5 C12 O6 126.26(15)
O5 C12 N2 124.62(15)
O6 C12 N2 109.12(14)
O6 C13 C15 110.74(14)
O6 C13 C16 108.72(15)
C15 C13 C16 112.19(18)
O6 C13 C14 101.99(14)
C15 C13 C14 110.80(17)
C16 C13 C14 111.93(17)
C13 C14 H14A 109.5
C13 C14 H14B 109.5
H14A C14 H14B 109.5
C13 C14 H14C 109.5
H14A C14 H14C 109.5
H14B C14 H14C 109.5
C13 C15 H15A 109.5
C13 C15 H15B 109.5
H15A C15 H15B 109.5
C13 C15 H15C 109.5
H15A C15 H15C 109.5
H15B C15 H15C 109.5
C13 C16 H16A 109.5
C13 C16 H16B 109.5
H16A C16 H16B 109.5
C13 C16 H16C 109.5
H16A C16 H16C 109.5
H16B C16 H16C 109.5
C22 C17 C18 119.15(15)
C22 C17 C11 121.08(14)
C18 C17 C11 119.67(14)
C19 C18 C17 120.76(16)
C19 C18 H18 119.6
C17 C18 H18 119.6
C20 C19 C18 118.49(16)
C20 C19 H19 120.8
C18 C19 H19 120.8
C21 C20 C19 122.16(16)
C21 C20 N3 119.10(18)
C19 C20 N3 118.74(18)
C20 C21 C22 118.97(16)
C20 C21 H21 120.5
C22 C21 H21 120.5
C21 C22 C17 120.45(16)
C21 C22 H22 119.8
C17 C22 H22 119.8
O2 C23 N1 118.20(15)
O2 C23 C24 122.45(14)
N1 C23 C24 119.34(14)
C23 C24 H24A 109.5
C23 C24 H24B 109.5
H24A C24 H24B 109.5
C23 C24 H24C 109.5
H24A C24 H24C 109.5
H24B C24 H24C 109.5
C23 N1 C2 129.96(12)
C23 N1 C1 117.80(11)
C2 N1 C1 110.43(11)
C12 N2 C11 120.70(14)
C12 N2 H2N 116.8(15)
C11 N2 H2N 117.7(15)
O8 N3 O7 123.2(2)
O8 N3 C20 118.7(2)
O7 N3 C20 118.1(2)
C9 O4 C10 115.09(13)
C12 O6 C13 120.81(12)

loop_
_geom_bond_atom_site_label_1
_geom_bond_atom_site_label_2
_geom_bond_distance
C1 N1 1.4725(18)
C1 C9 1.537(2)
C1 C8 1.5515(19)
C1 C11 1.562(2)
C2 C3 1.387(2)
C2 C7 1.396(2)
C2 N1 1.4176(18)
C3 C4 1.380(2)
C3 H3 0.9300
C4 C5 1.385(3)
C4 H4 0.9300
C5 C6 1.368(2)
C5 H5 0.9300
C6 C7 1.394(2)
C6 H6 0.9300
C7 C8 1.442(2)
C8 O1 1.2122(17)
C9 O3 1.1891(19)
C9 O4 1.332(2)
C10 O4 1.443(2)
C10 H10A 0.9600
C10 H10B 0.9600
C10 H10C 0.9600
C11 N2 1.4474(19)
C11 C17 1.523(2)
C11 H11 0.9800
C12 O5 1.202(2)
C12 O6 1.3453(19)
C12 N2 1.354(2)
C13 O6 1.4709(18)
C13 C15 1.508(3)
C13 C16 1.509(3)
C13 C14 1.513(3)
C14 H14A 0.9600
C14 H14B 0.9600
C14 H14C 0.9600
C15 H15A 0.9600
C15 H15B 0.9600
C15 H15C 0.9600
C16 H16A 0.9600
C16 H16B 0.9600
C16 H16C 0.9600
C17 C22 1.387(2)
C17 C18 1.389(2)
C18 C19 1.384(2)
C18 H18 0.9300
C19 C20 1.377(3)
C19 H19 0.9300
C20 C21 1.369(3)
C20 N3 1.477(2)
C21 C22 1.384(2)
C21 H21 0.9300
C22 H22 0.9300
C23 O2 1.2115(19)
C23 N1 1.3871(18)
C23 C24 1.490(3)
C24 H24A 0.9600
C24 H24B 0.9600
C24 H24C 0.9600
N2 H2N 0.84(2)
N3 O8 1.198(3)
N3 O7 1.204(3)

loop_
_geom_hbond_atom_site_label_D
_geom_hbond_atom_site_label_H
_geom_hbond_atom_site_label_A
_geom_hbond_distance_DH
_geom_hbond_distance_HA
_geom_hbond_distance_DA
_geom_hbond_angle_DHA
N2 H2N O1 0.84(2) 2.16(2) 2.8226(18) 135.4(19)

loop_
_geom_torsion_atom_site_label_1
_geom_torsion_atom_site_label_2
_geom_torsion_atom_site_label_3
_geom_torsion_atom_site_label_4
_geom_torsion
C7 C2 C3 C4 1.5(2)
N1 C2 C3 C4 -179.57(15)
C2 C3 C4 C5 -0.4(3)
C3 C4 C5 C6 -0.4(3)
C4 C5 C6 C7 0.1(3)
C5 C6 C7 C2 1.0(2)
C5 C6 C7 C8 -179.06(15)
C3 C2 C7 C6 -1.9(2)
N1 C2 C7 C6 179.01(13)
C3 C2 C7 C8 178.22(13)
N1 C2 C7 C8 -0.92(16)
C6 C7 C8 O1 1.5(3)
C2 C7 C8 O1 -178.61(15)
C6 C7 C8 C1 -179.66(15)
C2 C7 C8 C1 0.27(16)
N1 C1 C8 O1 179.39(14)
C9 C1 C8 O1 -63.40(19)
C11 C1 C8 O1 57.87(18)
N1 C1 C8 C7 0.44(14)
C9 C1 C8 C7 117.64(13)
C11 C1 C8 C7 -121.08(13)
N1 C1 C9 O3 -136.86(17)
C8 C1 C9 O3 111.08(18)
C11 C1 C9 O3 -10.9(2)
N1 C1 C9 O4 46.50(16)
C8 C1 C9 O4 -65.56(16)
C11 C1 C9 O4 172.43(12)
N1 C1 C11 N2 -172.13(11)
C9 C1 C11 N2 63.35(15)
C8 C1 C11 N2 -56.83(15)
N1 C1 C11 C17 -46.72(16)
C9 C1 C11 C17 -171.23(12)
C8 C1 C11 C17 68.58(15)
N2 C11 C17 C22 29.81(19)
C1 C11 C17 C22 -94.24(16)
N2 C11 C17 C18 -146.56(14)
C1 C11 C17 C18 89.39(16)
C22 C17 C18 C19 -0.6(2)
C11 C17 C18 C19 175.88(15)
C17 C18 C19 C20 -0.8(3)
C18 C19 C20 C21 1.1(3)
C18 C19 C20 N3 -177.79(16)
C19 C20 C21 C22 0.0(3)
N3 C20 C21 C22 178.91(17)
C20 C21 C22 C17 -1.5(3)
C18 C17 C22 C21 1.7(2)
C11 C17 C22 C21 -174.68(15)
O2 C23 N1 C2 169.36(15)
C24 C23 N1 C2 -9.6(2)
O2 C23 N1 C1 6.3(2)
C24 C23 N1 C1 -172.62(15)
C3 C2 N1 C23 18.2(2)
C7 C2 N1 C23 -162.79(14)
C3 C2 N1 C1 -177.78(15)
C7 C2 N1 C1 1.23(16)
C9 C1 N1 C23 49.71(16)
C8 C1 N1 C23 165.21(12)
C11 C1 N1 C23 -74.52(16)
C9 C1 N1 C2 -116.50(12)
C8 C1 N1 C2 -1.00(14)
C11 C1 N1 C2 119.28(12)
O5 C12 N2 C11 -16.9(3)
O6 C12 N2 C11 163.88(14)
C17 C11 N2 C12 111.79(16)
C1 C11 N2 C12 -122.41(15)
C21 C20 N3 O8 -179.3(2)
C19 C20 N3 O8 -0.4(3)
C21 C20 N3 O7 -2.0(3)
C19 C20 N3 O7 176.9(2)
O3 C9 O4 C10 1.6(3)
C1 C9 O4 C10 178.22(15)
O5 C12 O6 C13 -9.3(3)
N2 C12 O6 C13 169.90(14)
C15 C13 O6 C12 60.8(2)
C16 C13 O6 C12 -62.9(2)
C14 C13 O6 C12 178.73(16)
